data_7721165
loop_
_publ_author_name
'Luaces, Susana'
'Bould, Jonathan'
'Lahoz, Fernando J.'
'Mac\'ias, Ram\'on'

_publ_section_title
;
 Carbonyl insertion into metal-boron based clusters: Pathway to a
 rhodathiacarborane
;
_journal_name_full 'Dalton Transactions'
_journal_paper_doi 10.1039/D6DT00931J
_journal_year 2026
_chemical_formula_moiety 'C20 H24 B8 O2 P Rh S'
_chemical_formula_sum 'C20 H24 B8 O2 P Rh S'
_chemical_formula_weight 548.81
_chemical_properties_physical Air-sensitive,Moisture-sensitive
_space_group_crystal_system monoclinic
_space_group_IT_number 15
_space_group_name_Hall '-C 2yc'
_space_group_name_H-M_alt 'C 1 2/c 1'
_atom_sites_solution_hydrogens mixed
_atom_sites_solution_primary direct
_atom_sites_solution_secondary difmap
_audit_creation_date 2026-04-20
_audit_creation_method
;
Olex2 1.5
(compiled 2026.04.10 svn.r48fbca5a for OlexSys, GUI svn.r7537)
;
_audit_update_record
;
2026-04-21 deposited with the CCDC.	2026-06-22 downloaded from the CCDC.
;
_cell_angle_alpha 90
_cell_angle_beta 104.387(3)
_cell_angle_gamma 90
_cell_formula_units_Z 8
_cell_length_a 20.767(5)
_cell_length_b 13.571(3)
_cell_length_c 17.494(4)
_cell_measurement_reflns_used 6688
_cell_measurement_temperature 100(2)
_cell_measurement_theta_max 28.919
_cell_measurement_theta_min 2.308
_cell_volume 4775.7(19)
_computing_cell_refinement 'APEX2 v. 2008.4 (Bruker AXS, 2008)'
_computing_data_collection 'APEX2 v. 2008.4 (Bruker AXS, 2008)'
_computing_data_reduction 'APEX2 v. 2008.4 (Bruker AXS, 2008)'
_computing_molecular_graphics ORTEP
_computing_publication_material 'Olex2 1.5 (Dolomanov et al., 2009)'
_computing_structure_refinement 'SHELXL-97 (Sheldrick, 1997)'
_computing_structure_solution 'SHELXS-97 (Sheldrick, 1990)'
_diffrn_ambient_temperature 100(2)
_diffrn_detector_area_resol_mean 8.26
_diffrn_measured_fraction_theta_full 0.977
_diffrn_measured_fraction_theta_max 0.925
_diffrn_measurement_device_type 'Bruker APEX DUO system'
_diffrn_measurement_method '\w rotations with narrow frames'
_diffrn_radiation_monochromator graphite
_diffrn_radiation_source 'fine-focus sealed tube'
_diffrn_radiation_type MoK\a
_diffrn_radiation_wavelength 0.71073
_diffrn_reflns_av_R_equivalents 0.0444
_diffrn_reflns_av_sigmaI/netI 0.0435
_diffrn_reflns_av_unetI/netI 0.0435
_diffrn_reflns_Laue_measured_fraction_full 0.977
_diffrn_reflns_Laue_measured_fraction_max 0.925
_diffrn_reflns_limit_h_max 28
_diffrn_reflns_limit_h_min -23
_diffrn_reflns_limit_k_max 18
_diffrn_reflns_limit_k_min -18
_diffrn_reflns_limit_l_max 23
_diffrn_reflns_limit_l_min -23
_diffrn_reflns_number 19302
_diffrn_reflns_point_group_measured_fraction_full 0.977
_diffrn_reflns_point_group_measured_fraction_max 0.925
_diffrn_reflns_theta_full 25.000
_diffrn_reflns_theta_max 28.990
_diffrn_reflns_theta_min 1.810
_diffrn_standards_decay_% 0
_exptl_absorpt_coefficient_mu 0.887
_exptl_absorpt_correction_T_max 0.918
_exptl_absorpt_correction_T_min 0.592
_exptl_absorpt_correction_type multi-scan
_exptl_absorpt_process_details
;
 Multi-scan correction included in APEX2 package (Bruker AXS, 2008)
;
_exptl_crystal_colour Orange
_exptl_crystal_density_diffrn 1.527
_exptl_crystal_density_method 'not measured'
_exptl_crystal_description Prism
_exptl_crystal_F_000 2208
_exptl_crystal_recrystallization_method 'Re-crystallisation from solvent: Hexane'
_exptl_crystal_size_max 0.177
_exptl_crystal_size_mid 0.115
_exptl_crystal_size_min 0.096
_refine_diff_density_max 1.214
_refine_diff_density_min -0.872
_refine_diff_density_rms 0.104
_refine_ls_extinction_method none
_refine_ls_goodness_of_fit_ref 1.026
_refine_ls_hydrogen_treatment mixed
_refine_ls_matrix_type full
_refine_ls_number_parameters 346
_refine_ls_number_reflns 5862
_refine_ls_number_restraints 0
_refine_ls_restrained_S_all 1.026
_refine_ls_R_factor_all 0.0471
_refine_ls_R_factor_gt 0.0341
_refine_ls_shift/su_max 0.000
_refine_ls_shift/su_mean 0.000
_refine_ls_structure_factor_coef Fsqd
_refine_ls_weighting_details 'w=1/[\s^2^(Fo^2^)+(0.0494P)^2^+3.5695P] where P=(Fo^2^+2Fc^2^)/3'
_refine_ls_weighting_scheme calc
_refine_ls_wR_factor_gt 0.0842
_refine_ls_wR_factor_ref 0.0928
_reflns_Friedel_coverage 0.000
_reflns_number_gt 4710
_reflns_number_total 5862
_reflns_threshold_expression >2sigma(I)
_cod_data_source_file d6dt00931j2.cif
_cod_data_source_block compnd_4
_cod_original_cell_volume 4775.4(19)
_cod_database_code 7721165
_shelx_space_group_comment
;
The symmetry employed for this shelxl refinement is uniquely defined
by the following loop, which should always be used as a source of
symmetry information in preference to the above space-group names.
They are only intended as comments.
;

loop_
_space_group_symop_operation_xyz
'x, y, z'
'-x, y, -z+1/2'
'x+1/2, y+1/2, z'
'-x+1/2, y+1/2, -z+1/2'
'-x, -y, -z'
'x, -y, z-1/2'
'-x+1/2, -y+1/2, -z'
'x+1/2, -y+1/2, z-1/2'

loop_
_atom_site_label
_atom_site_type_symbol
_atom_site_fract_x
_atom_site_fract_y
_atom_site_fract_z
_atom_site_U_iso_or_equiv
_atom_site_adp_type
_atom_site_occupancy
_atom_site_site_symmetry_order
_atom_site_calc_flag
_atom_site_refinement_flags_posn
_atom_site_refinement_flags_adp
_atom_site_refinement_flags_occupancy
_atom_site_disorder_assembly
_atom_site_disorder_group
Rh1 Rh 0.28856(2) 0.49326(2) 0.12087(2) 0.01803(7) Uani 1 1 d . . . . .
S2 S 0.33783(4) 0.64911(5) 0.11589(4) 0.03122(16) Uani 1 1 d . . . . .
P1 P 0.17355(3) 0.49879(4) 0.08181(4) 0.01749(13) Uani 1 1 d . . . . .
C50 C 0.28191(13) 0.46569(19) 0.22437(16) 0.0256(5) Uani 1 1 d . . . . .
O3 O 0.27870(11) 0.45006(16) 0.28695(12) 0.0373(5) Uani 1 1 d . . . . .
O1 O 0.30058(9) 0.27877(12) 0.06377(12) 0.0319(4) Uani 1 1 d . . . . .
H1 H 0.331766 0.239526 0.082599 0.048 Uiso 1 1 calc R U . . .
B7 B 0.30485(14) 0.4506(2) -0.00453(18) 0.0228(6) Uani 1 1 d . . . . .
C3 C 0.32515(11) 0.37298(17) 0.06633(15) 0.0202(5) Uani 1 1 d . . . . .
B9 B 0.38938(14) 0.3995(2) 0.02679(19) 0.0258(6) Uani 1 1 d . . . . .
B6 B 0.38995(14) 0.4100(2) 0.13046(17) 0.0219(5) Uani 1 1 d . . . . .
B5 B 0.40116(15) 0.5452(2) 0.1557(2) 0.0270(6) Uani 1 1 d . . . . .
B8 B 0.40597(15) 0.6097(2) 0.0601(2) 0.0301(6) Uani 1 1 d . . . . .
B11 B 0.43762(15) 0.4914(2) 0.0835(2) 0.0274(6) Uani 1 1 d . . . . .
B10 B 0.37887(15) 0.5195(2) -0.0114(2) 0.0274(6) Uani 1 1 d . . . . .
C1 C 0.13766(12) 0.49126(15) -0.02422(15) 0.0190(5) Uani 1 1 d . . . . .
C2 C 0.10614(13) 0.40583(17) -0.05900(15) 0.0244(5) Uani 1 1 d . . . . .
H2 H 0.100342 0.351970 -0.026663 0.027(7) Uiso 1 1 d R . . . .
C19 C 0.08312(15) 0.39890(19) -0.14032(16) 0.0311(6) Uani 1 1 d . . . . .
H19 H 0.061208 0.340688 -0.163366 0.044(9) Uiso 1 1 d R . . . .
C4 C 0.09207(14) 0.4767(2) -0.18819(17) 0.0299(6) Uani 1 1 d . . . . .
H4 H 0.077028 0.471408 -0.243938 0.038(8) Uiso 1 1 d R . . . .
C5 C 0.12302(13) 0.5626(2) -0.15410(16) 0.0285(6) Uani 1 1 d . . . . .
H5A H 0.128828 0.616224 -0.186669 0.026(7) Uiso 1 1 d R . . . .
C6 C 0.14543(12) 0.57011(18) -0.07288(15) 0.0247(5) Uani 1 1 d . . . . .
H6A H 0.166229 0.629106 -0.049935 0.041(9) Uiso 1 1 d R . . . .
C7 C 0.13299(12) 0.39750(16) 0.12096(14) 0.0190(5) Uani 1 1 d . . . . .
C8 C 0.06678(12) 0.40448(18) 0.12451(14) 0.0223(5) Uani 1 1 d . . . . .
H8A H 0.042901 0.464054 0.109766 0.030(7) Uiso 1 1 d R . . . .
C9 C 0.03581(13) 0.32445(19) 0.14973(16) 0.0271(5) Uani 1 1 d . . . . .
H9A H -0.009122 0.329797 0.152664 0.024(7) Uiso 1 1 d R . . . .
C10 C 0.06980(13) 0.23685(19) 0.17048(16) 0.0292(6) Uani 1 1 d . . . . .
H10A H 0.048147 0.182209 0.187158 0.027(7) Uiso 1 1 d R . . . .
C11 C 0.13581(13) 0.22894(18) 0.16684(16) 0.0281(6) Uani 1 1 d . . . . .
H11A H 0.159319 0.168994 0.181215 0.030(8) Uiso 1 1 d R . . . .
C12 C 0.16730(13) 0.30896(17) 0.14221(15) 0.0238(5) Uani 1 1 d . . . . .
H12 H 0.212382 0.303517 0.139861 0.016(6) Uiso 1 1 d R . . . .
C13 C 0.13738(12) 0.61029(16) 0.11214(14) 0.0199(5) Uani 1 1 d . . . . .
C14 C 0.16900(13) 0.65605(17) 0.18332(16) 0.0251(5) Uani 1 1 d . . . . .
H14 H 0.210007 0.630691 0.213827 0.032(8) Uiso 1 1 d R . . . .
C15 C 0.14110(13) 0.73811(18) 0.20961(17) 0.0294(6) Uani 1 1 d . . . . .
H15 H 0.162303 0.767314 0.258779 0.035(8) Uiso 1 1 d R . . . .
C16 C 0.08240(14) 0.77778(18) 0.16469(17) 0.0284(6) Uani 1 1 d . . . . .
H16 H 0.063808 0.834863 0.182243 0.042(9) Uiso 1 1 d R . . . .
C17 C 0.05109(14) 0.73354(19) 0.09380(17) 0.0301(6) Uani 1 1 d . . . . .
H17 H 0.010890 0.760649 0.062707 0.033(8) Uiso 1 1 d R . . . .
C18 C 0.07772(12) 0.65003(18) 0.06778(16) 0.0258(5) Uani 1 1 d . . . . .
H18 H 0.055312 0.619696 0.019559 0.028(8) Uiso 1 1 d R . . . .
B4 B 0.31402(15) 0.5874(2) 0.01382(19) 0.0267(6) Uani 1 1 d . . . . .
H9 H 0.4101(13) 0.3403(19) 0.0011(16) 0.024(7) Uiso 1 1 d . . . . .
H6 H 0.4180(14) 0.362(2) 0.1748(17) 0.029(7) Uiso 1 1 d . . . . .
H8 H 0.4357(14) 0.672(2) 0.0560(18) 0.033(8) Uiso 1 1 d . . . . .
H11 H 0.4918(19) 0.483(2) 0.101(2) 0.048(10) Uiso 1 1 d . . . . .
H10 H 0.3921(14) 0.532(2) -0.0649(18) 0.025(7) Uiso 1 1 d . . . . .
H7 H 0.2663(13) 0.4318(18) -0.0584(16) 0.021(7) Uiso 1 1 d . . . . .
H4A H 0.2829(12) 0.6352(18) -0.0293(16) 0.020(6) Uiso 1 1 d . . . . .
H5 H 0.4282(14) 0.561(2) 0.2120(18) 0.030(7) Uiso 1 1 d . . . . .

loop_
_atom_site_aniso_label
_atom_site_aniso_U_11
_atom_site_aniso_U_22
_atom_site_aniso_U_33
_atom_site_aniso_U_23
_atom_site_aniso_U_13
_atom_site_aniso_U_12
Rh1 0.01782(11) 0.01928(10) 0.01644(12) -0.00047(6) 0.00321(8) 0.00032(7)
S2 0.0319(4) 0.0230(3) 0.0379(4) -0.0035(3) 0.0072(3) -0.0043(3)
P1 0.0182(3) 0.0179(3) 0.0161(3) 0.0008(2) 0.0037(2) 0.0011(2)
C50 0.0243(13) 0.0270(12) 0.0236(15) -0.0004(10) 0.0026(11) 0.0034(10)
O3 0.0456(12) 0.0466(12) 0.0206(12) 0.0052(8) 0.0097(9) 0.0080(10)
O1 0.0349(10) 0.0199(8) 0.0435(13) 0.0002(8) 0.0147(9) 0.0034(7)
B7 0.0199(13) 0.0265(13) 0.0216(15) -0.0009(10) 0.0044(11) -0.0004(10)
C3 0.0146(11) 0.0261(11) 0.0205(13) 0.0021(9) 0.0055(9) 0.0025(9)
B9 0.0205(13) 0.0328(14) 0.0246(16) -0.0005(11) 0.0062(12) 0.0029(11)
B6 0.0203(13) 0.0257(13) 0.0187(15) 0.0017(10) 0.0029(11) 0.0015(10)
B5 0.0231(14) 0.0289(14) 0.0276(18) -0.0018(11) 0.0036(12) -0.0048(11)
B8 0.0267(15) 0.0298(14) 0.0330(18) 0.0026(12) 0.0057(13) -0.0059(12)
B11 0.0205(14) 0.0358(15) 0.0257(17) 0.0028(11) 0.0052(12) -0.0028(11)
B10 0.0192(14) 0.0375(15) 0.0251(17) 0.0057(12) 0.0046(12) -0.0002(11)
C1 0.0179(11) 0.0225(11) 0.0169(13) 0.0010(8) 0.0048(9) 0.0038(8)
C2 0.0314(14) 0.0221(11) 0.0210(14) 0.0006(9) 0.0093(11) 0.0022(10)
C19 0.0398(15) 0.0294(13) 0.0236(15) -0.0051(10) 0.0068(12) 0.0008(11)
C4 0.0331(15) 0.0407(14) 0.0164(14) 0.0032(11) 0.0069(11) 0.0066(12)
C5 0.0270(13) 0.0346(13) 0.0248(15) 0.0085(10) 0.0079(11) 0.0034(11)
C6 0.0219(12) 0.0285(12) 0.0237(14) 0.0060(10) 0.0057(10) 0.0016(10)
C7 0.0229(12) 0.0220(10) 0.0112(12) 0.0007(8) 0.0024(9) -0.0012(9)
C8 0.0215(12) 0.0271(11) 0.0170(13) 0.0000(9) 0.0023(10) 0.0003(9)
C9 0.0233(13) 0.0345(13) 0.0241(14) 0.0015(10) 0.0069(10) -0.0045(10)
C10 0.0315(14) 0.0304(13) 0.0249(15) 0.0047(10) 0.0056(11) -0.0072(11)
C11 0.0331(14) 0.0229(11) 0.0267(15) 0.0048(10) 0.0046(11) 0.0005(10)
C12 0.0244(12) 0.0256(11) 0.0213(14) 0.0011(9) 0.0052(10) 0.0018(10)
C13 0.0213(12) 0.0178(10) 0.0218(13) 0.0005(8) 0.0076(10) 0.0004(9)
C14 0.0262(13) 0.0227(11) 0.0247(14) -0.0030(9) 0.0030(11) 0.0019(9)
C15 0.0324(14) 0.0268(12) 0.0282(16) -0.0062(10) 0.0062(12) 0.0013(11)
C16 0.0355(14) 0.0213(11) 0.0318(15) 0.0006(10) 0.0150(12) 0.0064(10)
C17 0.0283(14) 0.0318(13) 0.0294(16) 0.0039(11) 0.0058(11) 0.0103(11)
C18 0.0245(13) 0.0276(12) 0.0241(15) -0.0001(10) 0.0036(11) 0.0038(10)
B4 0.0258(15) 0.0258(13) 0.0275(17) 0.0065(11) 0.0045(12) -0.0004(11)

loop_
_atom_type_symbol
_atom_type_description
_atom_type_scat_dispersion_real
_atom_type_scat_dispersion_imag
_atom_type_scat_source
C C 0.0033 0.0016 'International Tables Vol C Tables 4.2.6.8 and 6.1.1.4'
H H 0.0000 0.0000 'International Tables Vol C Tables 4.2.6.8 and 6.1.1.4'
O O 0.0106 0.0060 'International Tables Vol C Tables 4.2.6.8 and 6.1.1.4'
B B 0.0013 0.0007 'International Tables Vol C Tables 4.2.6.8 and 6.1.1.4'
P P 0.1023 0.0942 'International Tables Vol C Tables 4.2.6.8 and 6.1.1.4'
S S 0.1246 0.1234 'International Tables Vol C Tables 4.2.6.8 and 6.1.1.4'
Rh Rh -1.1178 0.9187 'International Tables Vol C Tables 4.2.6.8 and 6.1.1.4'

loop_
_geom_angle_atom_site_label_1
_geom_angle_atom_site_label_2
_geom_angle_atom_site_label_3
_geom_angle
_geom_angle_site_symmetry_1
_geom_angle_site_symmetry_3
_geom_angle_publ_flag
S2 Rh1 B7 91.26(7) . . ?
S2 Rh1 B5 48.30(8) . . ?
S2 Rh1 B4 47.28(8) . . ?
P1 Rh1 S2 112.62(2) . . ?
P1 Rh1 B7 96.23(7) . . ?
P1 Rh1 B6 150.85(7) . . ?
P1 Rh1 B5 160.81(7) . . ?
P1 Rh1 B4 99.29(7) . . ?
C50 Rh1 S2 110.41(8) . . ?
C50 Rh1 P1 88.48(8) . . ?
C50 Rh1 B7 154.12(10) . . ?
C50 Rh1 C3 113.47(10) . . ?
C50 Rh1 B6 96.53(10) . . ?
C50 Rh1 B5 96.62(11) . . ?
C50 Rh1 B4 157.67(11) . . ?
B7 Rh1 B4 46.21(10) . . ?
C3 Rh1 S2 117.73(7) . . ?
C3 Rh1 P1 110.49(7) . . ?
C3 Rh1 B7 41.25(9) . . ?
C3 Rh1 B6 41.52(9) . . ?
C3 Rh1 B5 84.47(10) . . ?
C3 Rh1 B4 83.52(9) . . ?
B6 Rh1 S2 92.54(7) . . ?
B6 Rh1 B7 67.61(10) . . ?
B6 Rh1 B5 47.02(10) . . ?
B6 Rh1 B4 86.86(10) . . ?
B5 Rh1 B7 87.24(10) . . ?
B5 Rh1 B4 69.66(11) . . ?
B5 S2 Rh1 66.17(9) . . ?
B5 S2 B8 58.40(13) . . ?
B8 S2 Rh1 98.37(9) . . ?
B4 S2 Rh1 68.28(9) . . ?
B4 S2 B5 90.64(13) . . ?
B4 S2 B8 58.36(13) . . ?
C1 P1 Rh1 115.43(8) . . ?
C1 P1 C7 103.23(11) . . ?
C1 P1 C13 104.39(11) . . ?
C7 P1 Rh1 113.68(8) . . ?
C13 P1 Rh1 114.18(8) . . ?
C13 P1 C7 104.63(11) . . ?
O3 C50 Rh1 179.0(3) . . ?
C3 O1 H1 109.5 . . ?
Rh1 B7 H7 127.3(13) . . ?
C3 B7 Rh1 61.01(13) . . ?
C3 B7 B9 58.22(15) . . ?
C3 B7 B10 108.8(2) . . ?
C3 B7 B4 121.3(2) . . ?
C3 B7 H7 120.4(13) . . ?
B9 B7 Rh1 99.28(16) . . ?
B9 B7 B4 105.77(19) . . ?
B9 B7 H7 127.1(13) . . ?
B10 B7 Rh1 104.51(17) . . ?
B10 B7 B9 57.11(16) . . ?
B10 B7 B4 57.06(16) . . ?
B10 B7 H7 120.3(13) . . ?
B4 B7 Rh1 68.52(13) . . ?
B4 B7 H7 113.2(13) . . ?
O1 C3 Rh1 123.96(16) . . ?
O1 C3 B7 124.2(2) . . ?
O1 C3 B9 120.7(2) . . ?
O1 C3 B6 123.7(2) . . ?
B7 C3 Rh1 77.74(14) . . ?
B7 C3 B9 67.99(17) . . ?
B7 C3 B6 110.4(2) . . ?
B9 C3 Rh1 115.34(16) . . ?
B6 C3 Rh1 77.09(14) . . ?
B6 C3 B9 66.96(17) . . ?
B7 B9 H9 128.0(15) . . ?
C3 B9 B7 53.79(15) . . ?
C3 B9 B6 54.34(15) . . ?
C3 B9 B11 108.7(2) . . ?
C3 B9 B10 108.5(2) . . ?
C3 B9 H9 117.2(14) . . ?
B6 B9 B7 92.10(18) . . ?
B6 B9 H9 125.4(15) . . ?
B11 B9 B7 105.7(2) . . ?
B11 B9 B6 61.06(17) . . ?
B11 B9 B10 63.38(18) . . ?
B11 B9 H9 123.0(15) . . ?
B10 B9 B7 61.13(16) . . ?
B10 B9 B6 106.0(2) . . ?
B10 B9 H9 124.5(15) . . ?
Rh1 B6 H6 131.3(15) . . ?
C3 B6 Rh1 61.40(12) . . ?
C3 B6 B9 58.71(16) . . ?
C3 B6 B5 120.1(2) . . ?
C3 B6 B11 109.4(2) . . ?
C3 B6 H6 121.7(15) . . ?
B9 B6 Rh1 100.52(15) . . ?
B9 B6 B5 106.25(19) . . ?
B9 B6 H6 122.8(15) . . ?
B5 B6 Rh1 66.88(12) . . ?
B5 B6 H6 114.4(15) . . ?
B11 B6 Rh1 104.76(16) . . ?
B11 B6 B9 57.56(16) . . ?
B11 B6 B5 57.57(16) . . ?
B11 B6 H6 116.3(15) . . ?
Rh1 B5 H5 125.2(16) . . ?
S2 B5 Rh1 65.53(9) . . ?
S2 B5 H5 110.5(16) . . ?
B6 B5 Rh1 66.10(12) . . ?
B6 B5 S2 126.21(18) . . ?
B6 B5 B8 105.8(2) . . ?
B6 B5 H5 115.8(16) . . ?
B8 B5 Rh1 100.02(16) . . ?
B8 B5 S2 61.98(14) . . ?
B8 B5 H5 127.3(16) . . ?
B11 B5 Rh1 105.18(17) . . ?
B11 B5 S2 114.5(2) . . ?
B11 B5 B6 59.07(15) . . ?
B11 B5 B8 56.25(17) . . ?
B11 B5 H5 122.6(16) . . ?
S2 B8 H8 108.6(16) . . ?
B5 B8 S2 59.62(14) . . ?
B5 B8 H8 125.7(17) . . ?
B11 B8 S2 113.98(19) . . ?
B11 B8 B5 58.12(17) . . ?
B11 B8 B4 103.4(2) . . ?
B11 B8 H8 123.8(16) . . ?
B10 B8 S2 113.61(18) . . ?
B10 B8 B5 103.2(2) . . ?
B10 B8 B11 63.68(19) . . ?
B10 B8 B4 58.08(17) . . ?
B10 B8 H8 127.0(16) . . ?
B4 B8 S2 59.27(14) . . ?
B4 B8 B5 91.96(18) . . ?
B4 B8 H8 129.7(16) . . ?
B9 B11 B6 61.38(16) . . ?
B9 B11 B5 114.2(2) . . ?
B9 B11 B10 58.50(17) . . ?
B9 B11 H11 119.3(17) . . ?
B6 B11 B10 102.8(2) . . ?
B6 B11 H11 116.8(19) . . ?
B5 B11 B6 63.36(17) . . ?
B5 B11 B10 104.5(2) . . ?
B5 B11 H11 116(2) . . ?
B8 B11 B9 113.3(2) . . ?
B8 B11 B6 116.8(2) . . ?
B8 B11 B5 65.63(18) . . ?
B8 B11 B10 58.04(18) . . ?
B8 B11 H11 117.4(16) . . ?
B10 B11 H11 133(2) . . ?
B7 B10 B11 102.4(2) . . ?
B7 B10 H10 123.3(16) . . ?
B9 B10 B7 61.77(16) . . ?
B9 B10 B11 58.12(17) . . ?
B9 B10 B4 114.7(2) . . ?
B9 B10 H10 116.7(15) . . ?
B8 B10 B7 116.1(2) . . ?
B8 B10 B9 113.1(2) . . ?
B8 B10 B11 58.28(17) . . ?
B8 B10 B4 65.58(18) . . ?
B8 B10 H10 114.8(16) . . ?
B11 B10 H10 125.0(16) . . ?
B4 B10 B7 63.09(16) . . ?
B4 B10 B11 105.0(2) . . ?
B4 B10 H10 121.4(15) . . ?
C2 C1 P1 121.31(18) . . ?
C2 C1 C6 118.8(2) . . ?
C6 C1 P1 119.73(19) . . ?
C1 C2 H2 119.7 . . ?
C19 C2 C1 120.6(2) . . ?
C19 C2 H2 119.7 . . ?
C2 C19 H19 119.9 . . ?
C2 C19 C4 120.2(3) . . ?
C4 C19 H19 119.9 . . ?
C19 C4 H4 120.1 . . ?
C19 C4 C5 119.7(3) . . ?
C5 C4 H4 120.2 . . ?
C4 C5 H5A 119.9 . . ?
C6 C5 C4 120.2(2) . . ?
C6 C5 H5A 119.9 . . ?
C1 C6 H6A 119.7 . . ?
C5 C6 C1 120.5(2) . . ?
C5 C6 H6A 119.8 . . ?
C8 C7 P1 121.04(18) . . ?
C8 C7 C12 119.3(2) . . ?
C12 C7 P1 119.51(18) . . ?
C7 C8 H8A 120.0 . . ?
C9 C8 C7 120.0(2) . . ?
C9 C8 H8A 120.0 . . ?
C8 C9 H9A 119.7 . . ?
C10 C9 C8 120.6(2) . . ?
C10 C9 H9A 119.7 . . ?
C9 C10 H10A 120.1 . . ?
C9 C10 C11 119.9(2) . . ?
C11 C10 H10A 120.0 . . ?
C10 C11 H11A 120.1 . . ?
C12 C11 C10 119.9(2) . . ?
C12 C11 H11A 120.0 . . ?
C7 C12 H12 119.8 . . ?
C11 C12 C7 120.3(2) . . ?
C11 C12 H12 119.8 . . ?
C14 C13 P1 119.34(18) . . ?
C18 C13 P1 122.07(19) . . ?
C18 C13 C14 118.6(2) . . ?
C13 C14 H14 119.7 . . ?
C15 C14 C13 120.6(2) . . ?
C15 C14 H14 119.7 . . ?
C14 C15 H15 119.9 . . ?
C16 C15 C14 120.4(3) . . ?
C16 C15 H15 119.8 . . ?
C15 C16 H16 120.3 . . ?
C15 C16 C17 119.4(2) . . ?
C17 C16 H16 120.3 . . ?
C16 C17 H17 119.7 . . ?
C16 C17 C18 120.7(2) . . ?
C18 C17 H17 119.6 . . ?
C13 C18 H18 119.8 . . ?
C17 C18 C13 120.3(3) . . ?
C17 C18 H18 119.9 . . ?
Rh1 B4 H4A 130.3(13) . . ?
S2 B4 Rh1 64.44(9) . . ?
S2 B4 H4A 111.0(14) . . ?
B7 B4 Rh1 65.28(12) . . ?
B7 B4 S2 125.38(18) . . ?
B7 B4 B8 106.12(19) . . ?
B7 B4 H4A 117.1(14) . . ?
B8 B4 Rh1 98.23(16) . . ?
B8 B4 S2 62.37(14) . . ?
B8 B4 H4A 124.3(13) . . ?
B10 B4 Rh1 104.02(16) . . ?
B10 B4 S2 114.9(2) . . ?
B10 B4 B7 59.85(16) . . ?
B10 B4 B8 56.34(17) . . ?
B10 B4 H4A 119.8(14) . . ?

loop_
_geom_bond_atom_site_label_1
_geom_bond_atom_site_label_2
_geom_bond_distance
_geom_bond_site_symmetry_2
_geom_bond_publ_flag
Rh1 S2 2.3604(8) . ?
Rh1 P1 2.3165(8) . ?
Rh1 C50 1.887(3) . ?
Rh1 B7 2.373(3) . ?
Rh1 C3 2.124(2) . ?
Rh1 B6 2.358(3) . ?
Rh1 B5 2.372(3) . ?
Rh1 B4 2.431(3) . ?
S2 B5 1.936(3) . ?
S2 B8 1.981(3) . ?
S2 B4 1.922(3) . ?
P1 C1 1.822(3) . ?
P1 C7 1.832(2) . ?
P1 C13 1.826(2) . ?
C50 O3 1.133(3) . ?
O1 H1 0.8400 . ?
O1 C3 1.373(3) . ?
B7 C3 1.601(4) . ?
B7 B9 1.840(4) . ?
B7 B10 1.829(4) . ?
B7 B4 1.886(4) . ?
B7 H7 1.10(3) . ?
C3 B9 1.687(4) . ?
C3 B6 1.604(4) . ?
B9 B6 1.816(4) . ?
B9 B11 1.746(4) . ?
B9 B10 1.753(4) . ?
B9 H9 1.06(3) . ?
B6 B5 1.887(4) . ?
B6 B11 1.811(4) . ?
B6 H6 1.07(3) . ?
B5 B8 1.912(5) . ?
B5 B11 1.782(5) . ?
B5 H5 1.03(3) . ?
B8 B11 1.745(4) . ?
B8 B10 1.740(5) . ?
B8 B4 1.904(4) . ?
B8 H8 1.06(3) . ?
B11 B10 1.839(5) . ?
B11 H11 1.10(4) . ?
B10 B4 1.775(4) . ?
B10 H10 1.05(3) . ?
C1 C2 1.395(3) . ?
C1 C6 1.401(3) . ?
C2 H2 0.9500 . ?
C2 C19 1.387(4) . ?
C19 H19 0.9500 . ?
C19 C4 1.389(4) . ?
C4 H4 0.9500 . ?
C4 C5 1.392(4) . ?
C5 H5A 0.9500 . ?
C5 C6 1.385(4) . ?
C6 H6A 0.9500 . ?
C7 C8 1.395(3) . ?
C7 C12 1.399(3) . ?
C8 H8A 0.9500 . ?
C8 C9 1.389(3) . ?
C9 H9A 0.9500 . ?
C9 C10 1.384(4) . ?
C10 H10A 0.9500 . ?
C10 C11 1.392(4) . ?
C11 H11A 0.9500 . ?
C11 C12 1.390(3) . ?
C12 H12 0.9500 . ?
C13 C14 1.401(3) . ?
C13 C18 1.397(3) . ?
C14 H14 0.9500 . ?
C14 C15 1.386(3) . ?
C15 H15 0.9500 . ?
C15 C16 1.385(4) . ?
C16 H16 0.9500 . ?
C16 C17 1.386(4) . ?
C17 H17 0.9500 . ?
C17 C18 1.386(3) . ?
C18 H18 0.9500 . ?
B4 H4A 1.08(3) . ?

loop_
_geom_torsion_atom_site_label_1
_geom_torsion_atom_site_label_2
_geom_torsion_atom_site_label_3
_geom_torsion_atom_site_label_4
_geom_torsion
_geom_torsion_site_symmetry_1
_geom_torsion_site_symmetry_2
_geom_torsion_site_symmetry_3
_geom_torsion_site_symmetry_4
_geom_torsion_publ_flag
Rh1 P1 C1 C2 106.29(19) . . . . ?
Rh1 P1 C1 C6 -69.5(2) . . . . ?
Rh1 P1 C7 C8 160.02(17) . . . . ?
Rh1 P1 C7 C12 -24.8(2) . . . . ?
Rh1 P1 C13 C14 -32.6(2) . . . . ?
Rh1 P1 C13 C18 149.53(18) . . . . ?
Rh1 B7 C3 O1 122.9(2) . . . . ?
Rh1 B7 C3 B9 -124.07(15) . . . . ?
Rh1 B7 C3 B6 -71.03(16) . . . . ?
Rh1 B7 B9 C3 47.24(14) . . . . ?
Rh1 B7 B9 B6 5.82(16) . . . . ?
Rh1 B7 B9 B11 -54.7(2) . . . . ?
Rh1 B7 B9 B10 -101.34(17) . . . . ?
Rh1 B7 B10 B9 91.78(18) . . . . ?
Rh1 B7 B10 B8 -11.7(3) . . . . ?
Rh1 B7 B10 B11 48.8(2) . . . . ?
Rh1 B7 B10 B4 -51.80(16) . . . . ?
Rh1 B7 B4 S2 24.54(17) . . . . ?
Rh1 B7 B4 B8 91.78(18) . . . . ?
Rh1 B7 B4 B10 125.16(17) . . . . ?
Rh1 C3 B9 B7 -63.59(17) . . . . ?
Rh1 C3 B9 B6 61.95(16) . . . . ?
Rh1 C3 B9 B11 32.5(3) . . . . ?
Rh1 C3 B9 B10 -34.8(3) . . . . ?
Rh1 C3 B6 B9 -125.08(15) . . . . ?
Rh1 C3 B6 B5 -33.6(2) . . . . ?
Rh1 C3 B6 B11 -96.65(17) . . . . ?
Rh1 B6 B5 S2 -27.65(18) . . . . ?
Rh1 B6 B5 B8 -94.18(17) . . . . ?
Rh1 B6 B5 B11 -126.83(18) . . . . ?
Rh1 B6 B11 B9 -93.22(17) . . . . ?
Rh1 B6 B11 B5 49.57(16) . . . . ?
Rh1 B6 B11 B8 10.0(3) . . . . ?
Rh1 B6 B11 B10 -50.4(2) . . . . ?
Rh1 B5 B11 B9 -13.7(3) . . . . ?
Rh1 B5 B11 B6 -49.31(15) . . . . ?
Rh1 B5 B11 B8 92.04(18) . . . . ?
Rh1 B5 B11 B10 47.9(2) . . . . ?
S2 B5 B11 B9 -83.4(2) . . . . ?
S2 B5 B11 B6 -118.9(2) . . . . ?
S2 B5 B11 B8 22.40(18) . . . . ?
S2 B5 B11 B10 -21.7(2) . . . . ?
S2 B8 B11 B9 85.4(3) . . . . ?
S2 B8 B11 B6 16.9(3) . . . . ?
S2 B8 B11 B5 -21.78(19) . . . . ?
S2 B8 B11 B10 105.6(2) . . . . ?
S2 B8 B10 B7 -17.4(3) . . . . ?
S2 B8 B10 B9 -86.1(2) . . . . ?
S2 B8 B10 B11 -106.2(2) . . . . ?
S2 B8 B10 B4 21.69(18) . . . . ?
P1 C1 C2 C19 -175.5(2) . . . . ?
P1 C1 C6 C5 174.95(19) . . . . ?
P1 C7 C8 C9 175.91(19) . . . . ?
P1 C7 C12 C11 -175.5(2) . . . . ?
P1 C13 C14 C15 -177.0(2) . . . . ?
P1 C13 C18 C17 178.48(19) . . . . ?
O1 C3 B9 B7 117.8(3) . . . . ?
O1 C3 B9 B6 -116.7(3) . . . . ?
O1 C3 B9 B11 -146.1(2) . . . . ?
O1 C3 B9 B10 146.5(2) . . . . ?
O1 C3 B6 Rh1 -122.4(2) . . . . ?
O1 C3 B6 B9 112.5(2) . . . . ?
O1 C3 B6 B5 -156.0(2) . . . . ?
O1 C3 B6 B11 140.9(2) . . . . ?
B7 C3 B9 B6 125.5(2) . . . . ?
B7 C3 B9 B11 96.1(2) . . . . ?
B7 C3 B9 B10 28.8(2) . . . . ?
B7 C3 B6 Rh1 71.46(16) . . . . ?
B7 C3 B6 B9 -53.62(19) . . . . ?
B7 C3 B6 B5 37.9(3) . . . . ?
B7 C3 B6 B11 -25.2(3) . . . . ?
B7 B9 B6 Rh1 -5.88(17) . . . . ?
B7 B9 B6 C3 41.07(16) . . . . ?
B7 B9 B6 B5 -74.7(2) . . . . ?
B7 B9 B6 B11 -106.8(2) . . . . ?
B7 B9 B11 B6 83.6(2) . . . . ?
B7 B9 B11 B5 47.2(3) . . . . ?
B7 B9 B11 B8 -25.4(3) . . . . ?
B7 B9 B11 B10 -45.45(19) . . . . ?
B7 B9 B10 B8 108.3(2) . . . . ?
B7 B9 B10 B11 128.4(2) . . . . ?
B7 B9 B10 B4 35.6(2) . . . . ?
B7 B10 B4 Rh1 49.95(15) . . . . ?
B7 B10 B4 S2 118.0(2) . . . . ?
B7 B10 B4 B8 140.6(2) . . . . ?
C3 B7 B9 B6 -41.42(16) . . . . ?
C3 B7 B9 B11 -101.9(2) . . . . ?
C3 B7 B9 B10 -148.6(2) . . . . ?
C3 B7 B10 B9 27.9(2) . . . . ?
C3 B7 B10 B8 -75.6(3) . . . . ?
C3 B7 B10 B11 -15.0(3) . . . . ?
C3 B7 B10 B4 -115.7(2) . . . . ?
C3 B7 B4 Rh1 -31.91(18) . . . . ?
C3 B7 B4 S2 -7.4(3) . . . . ?
C3 B7 B4 B8 59.9(3) . . . . ?
C3 B7 B4 B10 93.2(2) . . . . ?
C3 B9 B6 Rh1 -46.95(13) . . . . ?
C3 B9 B6 B5 -115.7(2) . . . . ?
C3 B9 B6 B11 -147.8(2) . . . . ?
C3 B9 B11 B6 27.15(19) . . . . ?
C3 B9 B11 B5 -9.2(3) . . . . ?
C3 B9 B11 B8 -81.8(3) . . . . ?
C3 B9 B11 B10 -101.9(2) . . . . ?
C3 B9 B10 B7 -26.33(19) . . . . ?
C3 B9 B10 B8 82.0(3) . . . . ?
C3 B9 B10 B11 102.1(2) . . . . ?
C3 B9 B10 B4 9.3(3) . . . . ?
C3 B6 B5 Rh1 31.88(19) . . . . ?
C3 B6 B5 S2 4.2(3) . . . . ?
C3 B6 B5 B8 -62.3(3) . . . . ?
C3 B6 B5 B11 -95.0(2) . . . . ?
C3 B6 B11 B9 -28.83(19) . . . . ?
C3 B6 B11 B5 114.0(2) . . . . ?
C3 B6 B11 B8 74.4(3) . . . . ?
C3 B6 B11 B10 13.9(3) . . . . ?
B9 B7 C3 Rh1 124.07(15) . . . . ?
B9 B7 C3 O1 -113.0(3) . . . . ?
B9 B7 C3 B6 53.04(19) . . . . ?
B9 B7 B10 B8 -103.5(3) . . . . ?
B9 B7 B10 B11 -42.94(19) . . . . ?
B9 B7 B10 B4 -143.6(2) . . . . ?
B9 B7 B4 Rh1 -93.96(17) . . . . ?
B9 B7 B4 S2 -69.4(3) . . . . ?
B9 B7 B4 B8 -2.2(3) . . . . ?
B9 B7 B4 B10 31.2(2) . . . . ?
B9 C3 B6 Rh1 125.08(15) . . . . ?
B9 C3 B6 B5 91.5(2) . . . . ?
B9 C3 B6 B11 28.44(19) . . . . ?
B9 B6 B5 Rh1 94.72(16) . . . . ?
B9 B6 B5 S2 67.1(3) . . . . ?
B9 B6 B5 B8 0.5(2) . . . . ?
B9 B6 B5 B11 -32.11(19) . . . . ?
B9 B6 B11 B5 142.8(2) . . . . ?
B9 B6 B11 B8 103.2(3) . . . . ?
B9 B6 B11 B10 42.77(18) . . . . ?
B9 B11 B10 B7 44.98(19) . . . . ?
B9 B11 B10 B8 158.2(2) . . . . ?
B9 B11 B10 B4 110.1(2) . . . . ?
B9 B10 B4 Rh1 14.8(3) . . . . ?
B9 B10 B4 S2 82.8(3) . . . . ?
B9 B10 B4 B7 -35.2(2) . . . . ?
B9 B10 B4 B8 105.4(3) . . . . ?
B6 C3 B9 B7 -125.5(2) . . . . ?
B6 C3 B9 B11 -29.4(2) . . . . ?
B6 C3 B9 B10 -96.8(2) . . . . ?
B6 B9 B11 B5 -36.3(2) . . . . ?
B6 B9 B11 B8 -108.9(2) . . . . ?
B6 B9 B11 B10 -129.0(2) . . . . ?
B6 B9 B10 B7 -83.4(2) . . . . ?
B6 B9 B10 B8 24.9(3) . . . . ?
B6 B9 B10 B11 45.01(19) . . . . ?
B6 B9 B10 B4 -47.8(3) . . . . ?
B6 B5 B11 B9 35.6(2) . . . . ?
B6 B5 B11 B8 141.4(2) . . . . ?
B6 B5 B11 B10 97.2(2) . . . . ?
B6 B11 B10 B7 0.6(2) . . . . ?
B6 B11 B10 B9 -44.36(18) . . . . ?
B6 B11 B10 B8 113.8(2) . . . . ?
B6 B11 B10 B4 65.7(2) . . . . ?
B5 B6 B11 B9 -142.8(2) . . . . ?
B5 B6 B11 B8 -39.6(2) . . . . ?
B5 B6 B11 B10 -100.0(2) . . . . ?
B5 B8 B11 B9 107.2(2) . . . . ?
B5 B8 B11 B6 38.7(2) . . . . ?
B5 B8 B11 B10 127.4(2) . . . . ?
B5 B8 B10 B7 44.9(3) . . . . ?
B5 B8 B10 B9 -23.8(3) . . . . ?
B5 B8 B10 B11 -43.86(18) . . . . ?
B5 B8 B10 B4 84.0(2) . . . . ?
B5 B11 B10 B7 -64.8(2) . . . . ?
B5 B11 B10 B9 -109.8(2) . . . . ?
B5 B11 B10 B8 48.39(19) . . . . ?
B5 B11 B10 B4 0.3(2) . . . . ?
B8 B5 B11 B9 -105.8(3) . . . . ?
B8 B5 B11 B6 -141.4(2) . . . . ?
B8 B5 B11 B10 -44.14(18) . . . . ?
B8 B11 B10 B7 -113.2(2) . . . . ?
B8 B11 B10 B9 -158.2(2) . . . . ?
B8 B11 B10 B4 -48.1(2) . . . . ?
B8 B10 B4 Rh1 -90.63(18) . . . . ?
B8 B10 B4 S2 -22.63(19) . . . . ?
B8 B10 B4 B7 -140.6(2) . . . . ?
B11 B9 B6 Rh1 100.90(17) . . . . ?
B11 B9 B6 C3 147.8(2) . . . . ?
B11 B9 B6 B5 32.11(19) . . . . ?
B11 B9 B10 B7 -128.4(2) . . . . ?
B11 B9 B10 B8 -20.1(2) . . . . ?
B11 B9 B10 B4 -92.8(3) . . . . ?
B11 B6 B5 Rh1 126.83(18) . . . . ?
B11 B6 B5 S2 99.2(3) . . . . ?
B11 B6 B5 B8 32.65(19) . . . . ?
B11 B8 B10 B7 88.8(2) . . . . ?
B11 B8 B10 B9 20.1(2) . . . . ?
B11 B8 B10 B4 127.9(2) . . . . ?
B11 B10 B4 Rh1 -46.6(2) . . . . ?
B11 B10 B4 S2 21.4(2) . . . . ?
B11 B10 B4 B7 -96.5(2) . . . . ?
B11 B10 B4 B8 44.03(18) . . . . ?
B10 B7 C3 Rh1 96.52(18) . . . . ?
B10 B7 C3 O1 -140.5(2) . . . . ?
B10 B7 C3 B9 -27.6(2) . . . . ?
B10 B7 C3 B6 25.5(3) . . . . ?
B10 B7 B9 C3 148.6(2) . . . . ?
B10 B7 B9 B6 107.2(2) . . . . ?
B10 B7 B9 B11 46.7(2) . . . . ?
B10 B7 B4 Rh1 -125.16(17) . . . . ?
B10 B7 B4 S2 -100.6(2) . . . . ?
B10 B7 B4 B8 -33.38(19) . . . . ?
B10 B9 B6 Rh1 54.6(2) . . . . ?
B10 B9 B6 C3 101.6(2) . . . . ?
B10 B9 B6 B5 -14.1(2) . . . . ?
B10 B9 B6 B11 -46.26(19) . . . . ?
B10 B9 B11 B6 129.0(2) . . . . ?
B10 B9 B11 B5 92.7(2) . . . . ?
B10 B9 B11 B8 20.1(2) . . . . ?
B10 B8 B11 B9 -20.2(2) . . . . ?
B10 B8 B11 B6 -88.7(2) . . . . ?
B10 B8 B11 B5 -127.4(2) . . . . ?
C1 P1 C7 C8 -74.2(2) . . . . ?
C1 P1 C7 C12 101.0(2) . . . . ?
C1 P1 C13 C14 -159.55(19) . . . . ?
C1 P1 C13 C18 22.6(2) . . . . ?
C1 C2 C19 C4 0.9(4) . . . . ?
C2 C1 C6 C5 -0.9(3) . . . . ?
C2 C19 C4 C5 -1.3(4) . . . . ?
C19 C4 C5 C6 0.7(4) . . . . ?
C4 C5 C6 C1 0.5(4) . . . . ?
C6 C1 C2 C19 0.3(4) . . . . ?
C7 P1 C1 C2 -18.4(2) . . . . ?
C7 P1 C1 C6 165.86(19) . . . . ?
C7 P1 C13 C14 92.3(2) . . . . ?
C7 P1 C13 C18 -85.6(2) . . . . ?
C7 C8 C9 C10 -0.9(4) . . . . ?
C8 C7 C12 C11 -0.2(4) . . . . ?
C8 C9 C10 C11 0.6(4) . . . . ?
C9 C10 C11 C12 -0.2(4) . . . . ?
C10 C11 C12 C7 0.0(4) . . . . ?
C12 C7 C8 C9 0.7(4) . . . . ?
C13 P1 C1 C2 -127.5(2) . . . . ?
C13 P1 C1 C6 56.7(2) . . . . ?
C13 P1 C7 C8 34.8(2) . . . . ?
C13 P1 C7 C12 -150.00(19) . . . . ?
C13 C14 C15 C16 -1.8(4) . . . . ?
C14 C13 C18 C17 0.6(4) . . . . ?
C14 C15 C16 C17 1.2(4) . . . . ?
C15 C16 C17 C18 0.3(4) . . . . ?
C16 C17 C18 C13 -1.2(4) . . . . ?
C18 C13 C14 C15 0.9(4) . . . . ?
B4 B7 C3 Rh1 34.2(2) . . . . ?
B4 B7 C3 O1 157.2(2) . . . . ?
B4 B7 C3 B9 -89.9(2) . . . . ?
B4 B7 C3 B6 -36.8(3) . . . . ?
B4 B7 B9 C3 117.4(2) . . . . ?
B4 B7 B9 B6 76.0(2) . . . . ?
B4 B7 B9 B11 15.5(3) . . . . ?
B4 B7 B9 B10 -31.2(2) . . . . ?
B4 B7 B10 B9 143.6(2) . . . . ?
B4 B7 B10 B8 40.1(2) . . . . ?
B4 B7 B10 B11 100.6(2) . . . . ?
B4 B8 B11 B9 23.3(3) . . . . ?
B4 B8 B11 B6 -45.1(3) . . . . ?
B4 B8 B11 B5 -83.8(2) . . . . ?
B4 B8 B11 B10 43.55(19) . . . . ?
B4 B8 B10 B7 -39.1(2) . . . . ?
B4 B8 B10 B9 -107.8(2) . . . . ?
B4 B8 B10 B11 -127.9(2) . . . . ?
